data_1542295
loop_
_publ_author_name
'Shi, Xueliang'
'Quintero, Estefan\'ia'
'Lee, Sangsu'
'Jing, Linzhi'
'Herng, Tun Seng'
'Zheng, Bin'
'Huang, Kuo-Wei'
'L\'opez Navarrete, Juan T.'
'Ding, Jun'
'Kim, Dongho'
'Casado, Juan'
'Chi, Chunyan'

_publ_section_title
;
 Benzo-thia-fused [n]thienoacenequinodimethanes with small to moderate
 diradical characters: the role of pro-aromaticity versus anti-aromaticity
;
_journal_issue 5
_journal_name_full 'Chem. Sci.'
_journal_page_first 3036
_journal_paper_doi 10.1039/C5SC04706D
_journal_volume 7
_journal_year 2016
_chemical_formula_moiety 'C50 H66 S4 Si2'
_chemical_formula_sum 'C50 H66 S4 Si2'
_chemical_formula_weight 851.44
_chemical_name_systematic Th2-TIPS
_chemical_properties_physical 'Air-sensitive, Oxygen-sensitive, Light-sensitive, Photo-sensitive'
_space_group_crystal_system triclinic
_space_group_IT_number 2
_space_group_name_Hall '-P 1'
_space_group_name_H-M_alt 'P -1'
_symmetry_space_group_name_Hall '-P 1'
_symmetry_space_group_name_H-M 'P -1'
_atom_sites_solution_hydrogens geom
_audit_block_doi 10.5517/cc1jn1ks
_audit_creation_method SHELXL-2014/6
_audit_update_record
;
2015-08-18 deposited with the CCDC.
2016-01-19 downloaded from the CCDC.
;
_cell_angle_alpha 63.238(2)
_cell_angle_beta 89.851(3)
_cell_angle_gamma 79.162(2)
_cell_formula_units_Z 2
_cell_length_a 7.4217(4)
_cell_length_b 19.0953(11)
_cell_length_c 19.1877(16)
_cell_measurement_reflns_used 1956
_cell_measurement_temperature 100(2)
_cell_measurement_theta_max 68.234
_cell_measurement_theta_min 2.590
_cell_volume 2374.2(3)
_computing_cell_refinement 'SHELXTL, Acta Cryst., Sect. A 2008, 64, 112-122.'
_computing_data_collection 'APEX v2014.9.0'
_computing_data_reduction 'Saint, APEX v2014.9.0.'
_computing_molecular_graphics Ortep3
_computing_publication_material 'APEX v2014.9.0.'
_computing_structure_refinement 'SHELXL-2014/6 (Sheldrick, 2014)'
_computing_structure_solution 'SIR 2014.'
_diffrn_ambient_temperature 100(2)
_diffrn_measured_fraction_theta_full 0.970
_diffrn_measured_fraction_theta_max 0.946
_diffrn_measurement_device_type 'Bruker AXS D8 Venture '
_diffrn_measurement_method 'profile data from \q/2\q scans'
_diffrn_radiation_type CuK\a
_diffrn_radiation_wavelength 1.54178
_diffrn_reflns_av_R_equivalents 0.2482
_diffrn_reflns_av_unetI/netI 0.1281
_diffrn_reflns_Laue_measured_fraction_full 0.970
_diffrn_reflns_Laue_measured_fraction_max 0.946
_diffrn_reflns_limit_h_max 8
_diffrn_reflns_limit_h_min -8
_diffrn_reflns_limit_k_max 22
_diffrn_reflns_limit_k_min -21
_diffrn_reflns_limit_l_max 22
_diffrn_reflns_limit_l_min -21
_diffrn_reflns_number 20701
_diffrn_reflns_point_group_measured_fraction_full 0.970
_diffrn_reflns_point_group_measured_fraction_max 0.946
_diffrn_reflns_theta_full 67.679
_diffrn_reflns_theta_max 68.234
_diffrn_reflns_theta_min 2.590
_exptl_absorpt_coefficient_mu 2.557
_exptl_absorpt_correction_T_max 0.788
_exptl_absorpt_correction_T_min 0.579
_exptl_absorpt_correction_type multi-scan
_exptl_absorpt_process_details Sadabs
_exptl_crystal_colour yellow
_exptl_crystal_density_diffrn 1.191
_exptl_crystal_description rod
_exptl_crystal_F_000 916
_exptl_crystal_preparation 'Magnetic properties'
_exptl_crystal_size_max 0.240
_exptl_crystal_size_mid 0.123
_exptl_crystal_size_min 0.098
_refine_diff_density_max 1.123
_refine_diff_density_min -1.223
_refine_diff_density_rms 0.192
_refine_ls_extinction_method none
_refine_ls_goodness_of_fit_ref 1.561
_refine_ls_hydrogen_treatment constr
_refine_ls_matrix_type full
_refine_ls_number_parameters 556
_refine_ls_number_reflns 7400
_refine_ls_number_restraints 54
_refine_ls_restrained_S_all 1.561
_refine_ls_R_factor_all 0.1101
_refine_ls_R_factor_gt 0.0922
_refine_ls_shift/su_max 0.000
_refine_ls_shift/su_mean 0.000
_refine_ls_structure_factor_coef Fsqd
_refine_ls_weighting_details 'w=1/[\s^2^(Fo^2^)+(0.2000P)^2^] where P=(Fo^2^+2Fc^2^)/3'
_refine_ls_weighting_scheme calc
_refine_ls_wR_factor_gt 0.2629
_refine_ls_wR_factor_ref 0.3472
_reflns_Friedel_coverage 0.000
_reflns_number_gt 6763
_reflns_number_total 7400
_reflns_threshold_expression 'I > 2\s(I)'
_cod_data_source_file c5sc04706d2.cif
_cod_data_source_block shelx
_cod_depositor_comments 'Adding full bibliography for 1542294--1542297.cif.'
_cod_database_code 1542295
_shelx_space_group_comment
;
The symmetry employed for this shelxl refinement is uniquely defined
by the following loop, which should always be used as a source of
symmetry information in preference to the above space-group names.
They are only intended as comments.
;
_shelx_estimated_absorpt_t_min 0.579
_shelx_estimated_absorpt_t_max 0.788
_shelxl_version_number 2014/6

loop_
_space_group_symop_operation_xyz
'x, y, z'
'-x, -y, -z'

loop_
_atom_site_label
_atom_site_type_symbol
_atom_site_fract_x
_atom_site_fract_y
_atom_site_fract_z
_atom_site_U_iso_or_equiv
_atom_site_adp_type
_atom_site_occupancy
_atom_site_site_symmetry_order
_atom_site_calc_flag
_atom_site_refinement_flags_posn
_atom_site_refinement_flags_adp
_atom_site_refinement_flags_occupancy
_atom_site_disorder_assembly
_atom_site_disorder_group
S1A S 0.8809(2) 0.60017(7) 0.01571(8) 0.0184(4) Uani 1 1 d . . . . .
S2A S 1.0050(2) 0.34804(8) 0.18040(8) 0.0216(4) Uani 1 1 d . . . . .
Si1A Si 0.5063(3) 0.73735(9) 0.17598(9) 0.0230(4) Uani 1 1 d . . . . .
C1A C 0.8940(9) 0.5147(3) 0.1076(3) 0.0196(13) Uani 1 1 d . . . . .
C2A C 0.9779(8) 0.4426(3) 0.1005(3) 0.0137(11) Uani 1 1 d . . . . .
C3A C 0.9171(8) 0.3703(4) 0.2558(3) 0.0183(12) Uani 1 1 d . . . . .
C4A C 0.9200(11) 0.3015(4) 0.3293(4) 0.0320(17) Uani 1 1 d . . . . .
H4A H 0.9547 0.2492 0.3334 0.038 Uiso 1 1 calc R U . . .
C5A C 0.8721(11) 0.3114(4) 0.3941(4) 0.0334(16) Uani 1 1 d . . . . .
H5A H 0.8741 0.2653 0.4427 0.040 Uiso 1 1 calc R U . . .
C6A C 0.8207(11) 0.3871(4) 0.3906(4) 0.0298(15) Uani 1 1 d . . . . .
C7A C 0.8070(10) 0.4532(4) 0.3169(4) 0.0282(15) Uani 1 1 d . . . . .
H7A H 0.7632 0.5052 0.3123 0.034 Uiso 1 1 calc R U . . .
C8A C 0.8551(10) 0.4461(4) 0.2491(3) 0.0255(15) Uani 1 1 d . . . . .
C9A C 0.8353(9) 0.5186(3) 0.1720(3) 0.0185(13) Uani 1 1 d . . . . .
C10A C 0.7460(9) 0.5928(3) 0.1707(3) 0.0215(13) Uani 1 1 d . . . . .
C11A C 0.6663(10) 0.6535(4) 0.1718(3) 0.0228(13) Uani 1 1 d . . . . .
C12A C 0.9786(9) 0.5418(3) -0.0271(4) 0.0185(12) Uani 1 1 d . . . . .
C13A C 0.7824(9) 0.3998(4) 0.4631(3) 0.0324(16) Uani 1 1 d D . . . .
C14A C 0.9541(15) 0.3627(8) 0.5216(7) 0.055(5) Uani 0.624(15) 1 d D . P A 1
H14A H 0.9288 0.3717 0.5674 0.083 Uiso 0.624(15) 1 calc R U P A 1
H14B H 1.0564 0.3877 0.4966 0.083 Uiso 0.624(15) 1 calc R U P A 1
H14C H 0.9873 0.3049 0.5382 0.083 Uiso 0.624(15) 1 calc R U P A 1
C15A C 0.733(2) 0.4886(5) 0.4437(6) 0.061(6) Uani 0.624(15) 1 d D . P A 1
H15A H 0.6159 0.5139 0.4105 0.091 Uiso 0.624(15) 1 calc R U P A 1
H15B H 0.8302 0.5154 0.4159 0.091 Uiso 0.624(15) 1 calc R U P A 1
H15C H 0.7203 0.4933 0.4924 0.091 Uiso 0.624(15) 1 calc R U P A 1
C16A C 0.6254(17) 0.3615(8) 0.5047(7) 0.051(5) Uani 0.624(15) 1 d D . P A 1
H16A H 0.6621 0.3031 0.5262 0.076 Uiso 0.624(15) 1 calc R U P A 1
H16B H 0.5161 0.3814 0.4673 0.076 Uiso 0.624(15) 1 calc R U P A 1
H16C H 0.5971 0.3754 0.5474 0.076 Uiso 0.624(15) 1 calc R U P A 1
C14C C 0.915(3) 0.4404(12) 0.4845(15) 0.080(10) Uani 0.376(15) 1 d D U P A 2
H14D H 1.0372 0.4048 0.5015 0.120 Uiso 0.376(15) 1 calc R U P A 2
H14E H 0.8703 0.4518 0.5271 0.120 Uiso 0.376(15) 1 calc R U P A 2
H14F H 0.9233 0.4906 0.4386 0.120 Uiso 0.376(15) 1 calc R U P A 2
C15C C 0.5869(16) 0.4480(12) 0.4521(14) 0.060(7) Uani 0.376(15) 1 d D U P A 2
H15D H 0.5603 0.4542 0.4993 0.090 Uiso 0.376(15) 1 calc R U P A 2
H15E H 0.4995 0.4198 0.4429 0.090 Uiso 0.376(15) 1 calc R U P A 2
H15F H 0.5753 0.5010 0.4069 0.090 Uiso 0.376(15) 1 calc R U P A 2
C16C C 0.793(3) 0.3166(7) 0.5316(9) 0.056(7) Uani 0.376(15) 1 d D U P A 2
H16D H 0.9016 0.2796 0.5296 0.083 Uiso 0.376(15) 1 calc R U P A 2
H16E H 0.6817 0.2974 0.5279 0.083 Uiso 0.376(15) 1 calc R U P A 2
H16F H 0.8024 0.3195 0.5811 0.083 Uiso 0.376(15) 1 calc R U P A 2
C17A C 0.2703(12) 0.7133(4) 0.1807(4) 0.0326(16) Uani 1 1 d . . . . .
H17A H 0.1802 0.7579 0.1833 0.039 Uiso 1 1 calc R U . . .
C18A C 0.2616(13) 0.6345(4) 0.2545(4) 0.0370(18) Uani 1 1 d . . . . .
H18A H 0.1418 0.6207 0.2522 0.056 Uiso 1 1 calc R U . . .
H18B H 0.2776 0.6416 0.3015 0.056 Uiso 1 1 calc R U . . .
H18C H 0.3600 0.5912 0.2566 0.056 Uiso 1 1 calc R U . . .
C19A C 0.2141(11) 0.7080(4) 0.1066(4) 0.0329(16) Uani 1 1 d . . . . .
H19A H 0.2184 0.7585 0.0602 0.049 Uiso 1 1 calc R U . . .
H19B H 0.0887 0.6983 0.1088 0.049 Uiso 1 1 calc R U . . .
H19C H 0.2994 0.6638 0.1035 0.049 Uiso 1 1 calc R U . . .
C20A C 0.5184(11) 0.8302(3) 0.0820(4) 0.0282(15) Uani 1 1 d . . . . .
H20A H 0.4885 0.8190 0.0377 0.034 Uiso 1 1 calc R U . . .
C21A C 0.3700(11) 0.9026(4) 0.0743(4) 0.0357(17) Uani 1 1 d . . . . .
H21A H 0.2477 0.8943 0.0651 0.054 Uiso 1 1 calc R U . . .
H21B H 0.3915 0.9516 0.0302 0.054 Uiso 1 1 calc R U . . .
H21C H 0.3769 0.9077 0.1227 0.054 Uiso 1 1 calc R U . . .
C22A C 0.7103(12) 0.8515(4) 0.0718(5) 0.043(2) Uani 1 1 d . . . . .
H22A H 0.8007 0.8065 0.0725 0.065 Uiso 1 1 calc R U . . .
H22B H 0.7455 0.8621 0.1147 0.065 Uiso 1 1 calc R U . . .
H22C H 0.7066 0.8993 0.0216 0.065 Uiso 1 1 calc R U . . .
C23A C 0.5707(13) 0.7404(5) 0.2698(4) 0.0396(19) Uani 1 1 d . . . . .
H23A H 0.5636 0.6865 0.3129 0.048 Uiso 1 1 calc R U . . .
C24A C 0.7721(16) 0.7483(9) 0.2780(7) 0.077(4) Uani 1 1 d . . . . .
H24A H 0.8449 0.7307 0.2440 0.115 Uiso 1 1 calc R U . . .
H24B H 0.8239 0.7148 0.3326 0.115 Uiso 1 1 calc R U . . .
H24C H 0.7750 0.8044 0.2627 0.115 Uiso 1 1 calc R U . . .
C25A C 0.4343(17) 0.7996(6) 0.2856(5) 0.057(3) Uani 1 1 d . . . . .
H25A H 0.4561 0.7886 0.3402 0.086 Uiso 1 1 calc R U . . .
H25B H 0.3088 0.7946 0.2759 0.086 Uiso 1 1 calc R U . . .
H25C H 0.4492 0.8542 0.2507 0.086 Uiso 1 1 calc R U . . .
S1B S 0.6219(2) 0.37975(7) 0.03054(8) 0.0178(4) Uani 1 1 d . . . . .
S2B S 0.3628(2) 0.48445(7) 0.17289(8) 0.0175(4) Uani 1 1 d . . . . .
Si1B Si 0.9065(2) 0.08671(8) 0.20596(9) 0.0182(4) Uani 1 1 d . . . . .
C1B C 0.5353(8) 0.3816(3) 0.1150(3) 0.0202(13) Uani 1 1 d . . . . .
C2B C 0.4488(8) 0.4619(3) 0.1009(3) 0.0141(11) Uani 1 1 d . U . . .
C3B C 0.3904(9) 0.3895(3) 0.2549(3) 0.0200(13) Uani 1 1 d . . . . .
C4B C 0.3234(10) 0.3888(3) 0.3215(3) 0.0251(14) Uani 1 1 d . . . . .
H4B H 0.2690 0.4381 0.3214 0.030 Uiso 1 1 calc R U . . .
C5B C 0.3336(9) 0.3171(3) 0.3898(3) 0.0169(12) Uani 1 1 d . . . . .
H5B H 0.2827 0.3186 0.4347 0.020 Uiso 1 1 calc R U . . .
C6B C 0.4158(9) 0.2439(3) 0.3939(3) 0.0191(13) Uani 1 1 d . . . . .
C7B C 0.4835(9) 0.2458(3) 0.3252(3) 0.0191(12) Uani 1 1 d . . . . .
H7B H 0.5381 0.1963 0.3259 0.023 Uiso 1 1 calc R U . . .
C8B C 0.4757(8) 0.3170(3) 0.2547(3) 0.0175(12) Uani 1 1 d . . . . .
C9B C 0.5539(9) 0.3141(3) 0.1865(3) 0.0206(13) Uani 1 1 d . . . . .
C10B C 0.6591(9) 0.2393(3) 0.1919(3) 0.0190(12) Uani 1 1 d . . . . .
C11B C 0.7527(10) 0.1773(3) 0.1981(3) 0.0236(14) Uani 1 1 d . . . . .
C12B C 0.5480(9) 0.4827(3) -0.0235(3) 0.0168(12) Uani 1 1 d . . . . .
C13B C 0.4291(10) 0.1628(3) 0.4665(3) 0.0244(14) Uani 1 1 d . . . . .
C14B C 0.3259(12) 0.1740(4) 0.5322(4) 0.0345(17) Uani 1 1 d . . . . .
H14G H 0.3679 0.2153 0.5410 0.052 Uiso 1 1 calc R U . . .
H14H H 0.3513 0.1232 0.5807 0.052 Uiso 1 1 calc R U . . .
H14I H 0.1931 0.1906 0.5165 0.052 Uiso 1 1 calc R U . . .
C15B C 0.3449(12) 0.1069(4) 0.4468(4) 0.0352(17) Uani 1 1 d . . . . .
H15G H 0.2169 0.1322 0.4248 0.053 Uiso 1 1 calc R U . . .
H15H H 0.3481 0.0566 0.4945 0.053 Uiso 1 1 calc R U . . .
H15I H 0.4152 0.0956 0.4084 0.053 Uiso 1 1 calc R U . . .
C16B C 0.6316(11) 0.1265(4) 0.4978(4) 0.0309(15) Uani 1 1 d . . . . .
H16G H 0.6404 0.0777 0.5475 0.046 Uiso 1 1 calc R U . . .
H16H H 0.6863 0.1652 0.5062 0.046 Uiso 1 1 calc R U . . .
H16I H 0.6980 0.1132 0.4596 0.046 Uiso 1 1 calc R U . . .
C17B C 1.1390(10) 0.1101(3) 0.1837(3) 0.0225(13) Uani 1 1 d . . . . .
H17B H 1.2170 0.0634 0.1799 0.027 Uiso 1 1 calc R U . . .
C18B C 1.1280(11) 0.1838(4) 0.1035(4) 0.0302(15) Uani 1 1 d . . . . .
H18D H 1.0615 0.2317 0.1063 0.045 Uiso 1 1 calc R U . . .
H18E H 1.0628 0.1763 0.0638 0.045 Uiso 1 1 calc R U . . .
H18F H 1.2529 0.1903 0.0891 0.045 Uiso 1 1 calc R U . . .
C19B C 1.2401(11) 0.1233(4) 0.2445(4) 0.0326(16) Uani 1 1 d . . . . .
H19D H 1.3422 0.1494 0.2214 0.049 Uiso 1 1 calc R U . . .
H19E H 1.2884 0.0715 0.2900 0.049 Uiso 1 1 calc R U . . .
H19F H 1.1545 0.1575 0.2610 0.049 Uiso 1 1 calc R U . . .
C20B C 0.9015(10) 0.0044(3) 0.3075(4) 0.0300(15) Uani 1 1 d . . . . .
H20B H 0.7755 -0.0076 0.3098 0.036 Uiso 1 1 calc R U . . .
C21B C 1.0350(13) -0.0734(4) 0.3266(4) 0.0384(18) Uani 1 1 d . . . . .
H21D H 1.0057 -0.0936 0.2902 0.058 Uiso 1 1 calc R U . . .
H21E H 1.0251 -0.1129 0.3804 0.058 Uiso 1 1 calc R U . . .
H21F H 1.1609 -0.0640 0.3215 0.058 Uiso 1 1 calc R U . . .
C22B C 0.9252(14) 0.0289(4) 0.3727(4) 0.043(2) Uani 1 1 d . . . . .
H22D H 0.9177 -0.0161 0.4237 0.064 Uiso 1 1 calc R U . . .
H22E H 0.8274 0.0751 0.3641 0.064 Uiso 1 1 calc R U . . .
H22F H 1.0455 0.0432 0.3717 0.064 Uiso 1 1 calc R U . . .
C23B C 0.8127(10) 0.0628(3) 0.1296(4) 0.0254(14) Uani 1 1 d . . . . .
H23B H 0.7788 0.1144 0.0802 0.031 Uiso 1 1 calc R U . . .
C24B C 0.6387(12) 0.0307(5) 0.1521(5) 0.045(2) Uani 1 1 d . . . . .
H24D H 0.5737 0.0346 0.1057 0.067 Uiso 1 1 calc R U . . .
H24E H 0.5590 0.0623 0.1732 0.067 Uiso 1 1 calc R U . . .
H24F H 0.6706 -0.0255 0.1920 0.067 Uiso 1 1 calc R U . . .
C25B C 0.9548(10) 0.0046(4) 0.1105(4) 0.0299(15) Uani 1 1 d . . . . .
H25D H 0.9839 -0.0483 0.1565 0.045 Uiso 1 1 calc R U . . .
H25E H 1.0675 0.0256 0.0965 0.045 Uiso 1 1 calc R U . . .
H25F H 0.9028 -0.0004 0.0664 0.045 Uiso 1 1 calc R U . . .

loop_
_atom_site_aniso_label
_atom_site_aniso_U_11
_atom_site_aniso_U_22
_atom_site_aniso_U_33
_atom_site_aniso_U_23
_atom_site_aniso_U_13
_atom_site_aniso_U_12
S1A 0.0212(8) 0.0127(6) 0.0212(7) -0.0074(5) 0.0004(6) -0.0043(6)
S2A 0.0253(9) 0.0143(6) 0.0212(7) -0.0042(5) -0.0053(6) -0.0054(6)
Si1A 0.0283(10) 0.0183(7) 0.0252(8) -0.0120(6) 0.0005(8) -0.0056(7)
C1A 0.018(3) 0.018(3) 0.023(3) -0.010(2) -0.002(2) -0.005(2)
C2A 0.012(3) 0.014(2) 0.017(3) -0.010(2) 0.000(2) -0.001(2)
C3A 0.009(3) 0.025(3) 0.019(3) -0.008(2) 0.000(2) -0.006(2)
C4A 0.037(4) 0.021(3) 0.028(3) 0.001(3) -0.016(3) -0.014(3)
C5A 0.034(4) 0.034(3) 0.020(3) 0.001(3) -0.003(3) -0.016(3)
C6A 0.027(4) 0.038(3) 0.020(3) -0.009(3) -0.006(3) -0.007(3)
C7A 0.024(4) 0.027(3) 0.023(3) -0.005(3) -0.009(3) 0.005(3)
C8A 0.026(4) 0.026(3) 0.017(3) -0.002(2) -0.012(3) -0.009(3)
C9A 0.015(3) 0.013(2) 0.024(3) -0.005(2) -0.005(2) -0.005(2)
C10A 0.016(3) 0.026(3) 0.022(3) -0.012(2) -0.001(3) 0.002(3)
C11A 0.024(4) 0.025(3) 0.021(3) -0.012(2) 0.003(2) -0.005(3)
C12A 0.017(3) 0.009(3) 0.029(3) -0.009(2) 0.002(2) 0.000(2)
C13A 0.032(4) 0.044(4) 0.016(3) -0.007(3) -0.004(3) -0.015(3)
C14A 0.041(9) 0.075(9) 0.062(9) -0.057(8) -0.027(7) 0.025(7)
C15A 0.124(17) 0.048(7) 0.021(5) -0.021(5) 0.013(8) -0.028(10)
C16A 0.070(11) 0.077(10) 0.047(7) -0.053(7) 0.042(8) -0.047(9)
C14C 0.080(13) 0.076(12) 0.077(12) -0.033(8) 0.014(9) -0.007(8)
C15C 0.047(10) 0.068(10) 0.062(10) -0.032(8) 0.012(8) -0.001(8)
C16C 0.072(11) 0.052(9) 0.047(9) -0.028(7) 0.013(8) -0.008(7)
C17A 0.043(5) 0.022(3) 0.028(3) -0.007(3) 0.009(3) -0.006(3)
C18A 0.048(5) 0.030(3) 0.034(4) -0.012(3) 0.007(3) -0.017(3)
C19A 0.029(4) 0.032(3) 0.038(4) -0.019(3) -0.006(3) 0.001(3)
C20A 0.038(4) 0.017(3) 0.028(3) -0.012(2) 0.007(3) 0.001(3)
C21A 0.027(4) 0.024(3) 0.048(4) -0.014(3) 0.020(3) 0.005(3)
C22A 0.040(5) 0.020(3) 0.058(5) -0.006(3) 0.005(4) -0.009(3)
C23A 0.048(5) 0.036(3) 0.034(4) -0.021(3) -0.008(4) 0.005(4)
C24A 0.061(7) 0.132(11) 0.070(7) -0.076(7) -0.011(6) -0.020(8)
C25A 0.073(7) 0.065(5) 0.045(4) -0.041(4) -0.008(5) -0.001(5)
S1B 0.0192(8) 0.0117(6) 0.0191(7) -0.0039(5) -0.0028(6) -0.0041(6)
S2B 0.0196(8) 0.0145(6) 0.0157(7) -0.0051(5) -0.0011(6) -0.0022(6)
Si1B 0.0160(9) 0.0137(7) 0.0222(8) -0.0059(6) -0.0010(7) -0.0029(6)
C1B 0.015(3) 0.012(2) 0.025(3) -0.003(2) -0.010(3) 0.000(2)
C2B 0.010(2) 0.018(2) 0.016(2) -0.0104(18) 0.008(2) -0.0019(19)
C3B 0.021(3) 0.021(3) 0.016(3) -0.004(2) -0.007(2) -0.012(2)
C4B 0.036(4) 0.013(2) 0.025(3) -0.006(2) -0.003(3) -0.009(3)
C5B 0.017(3) 0.023(3) 0.015(2) -0.010(2) 0.005(2) -0.007(2)
C6B 0.018(3) 0.019(3) 0.021(3) -0.010(2) -0.003(2) -0.003(2)
C7B 0.016(3) 0.021(3) 0.017(3) -0.005(2) 0.005(2) -0.005(2)
C8B 0.011(3) 0.021(3) 0.019(3) -0.006(2) 0.002(2) -0.011(2)
C9B 0.019(3) 0.019(3) 0.021(3) -0.004(2) -0.007(2) -0.012(2)
C10B 0.022(3) 0.014(2) 0.016(2) -0.003(2) 0.000(2) -0.005(2)
C11B 0.031(4) 0.016(3) 0.015(3) 0.002(2) -0.008(3) -0.009(3)
C12B 0.017(3) 0.014(2) 0.017(3) -0.005(2) -0.004(2) -0.006(2)
C13B 0.036(4) 0.018(3) 0.019(3) -0.007(2) 0.001(3) -0.009(3)
C14B 0.047(5) 0.031(3) 0.021(3) -0.006(3) 0.016(3) -0.013(3)
C15B 0.052(5) 0.019(3) 0.027(3) -0.001(2) -0.005(3) -0.013(3)
C16B 0.034(4) 0.027(3) 0.022(3) -0.004(2) -0.005(3) -0.003(3)
C17B 0.020(3) 0.022(3) 0.024(3) -0.009(2) 0.002(3) -0.004(3)
C18B 0.032(4) 0.023(3) 0.034(3) -0.011(3) 0.018(3) -0.009(3)
C19B 0.024(4) 0.038(3) 0.037(3) -0.015(3) -0.003(3) -0.015(3)
C20B 0.026(4) 0.019(3) 0.031(3) 0.001(2) 0.002(3) -0.005(3)
C21B 0.044(5) 0.021(3) 0.032(3) 0.002(3) -0.007(3) -0.002(3)
C22B 0.055(5) 0.036(3) 0.017(3) -0.001(3) 0.007(3) 0.008(4)
C23B 0.027(4) 0.021(3) 0.033(3) -0.016(2) -0.010(3) -0.006(3)
C24B 0.037(5) 0.055(4) 0.068(5) -0.047(4) 0.010(4) -0.019(4)
C25B 0.016(3) 0.038(3) 0.042(4) -0.024(3) 0.002(3) -0.007(3)

loop_
_atom_type_symbol
_atom_type_description
_atom_type_scat_dispersion_real
_atom_type_scat_dispersion_imag
_atom_type_scat_source
C C 0.0181 0.0091 'International Tables Vol C Tables 4.2.6.8 and 6.1.1.4'
H H 0.0000 0.0000 'International Tables Vol C Tables 4.2.6.8 and 6.1.1.4'
S S 0.3331 0.5567 'International Tables Vol C Tables 4.2.6.8 and 6.1.1.4'
Si Si 0.2541 0.3302 'International Tables Vol C Tables 4.2.6.8 and 6.1.1.4'

loop_
_geom_angle_atom_site_label_1
_geom_angle_atom_site_label_2
_geom_angle_atom_site_label_3
_geom_angle
_geom_angle_site_symmetry_1
_geom_angle_site_symmetry_3
C12A S1A C1A 91.4(3) . .
C2A S2A C3A 102.5(3) . .
C11A Si1A C17A 106.4(3) . .
C11A Si1A C23A 108.4(3) . .
C17A Si1A C23A 108.6(4) . .
C11A Si1A C20A 106.5(3) . .
C17A Si1A C20A 110.9(3) . .
C23A Si1A C20A 115.7(3) . .
C9A C1A C2A 127.3(5) . .
C9A C1A S1A 123.3(4) . .
C2A C1A S1A 109.5(4) . .
C12A C2A C1A 113.3(5) 2_765 .
C12A C2A S2A 125.8(4) 2_765 .
C1A C2A S2A 120.8(4) . .
C8A C3A C4A 119.9(6) . .
C8A C3A S2A 125.8(5) . .
C4A C3A S2A 114.3(5) . .
C5A C4A C3A 119.5(6) . .
C5A C4A H4A 120.2 . .
C3A C4A H4A 120.2 . .
C4A C5A C6A 122.0(6) . .
C4A C5A H5A 119.0 . .
C6A C5A H5A 119.0 . .
C5A C6A C7A 117.0(6) . .
C5A C6A C13A 123.1(6) . .
C7A C6A C13A 119.9(6) . .
C6A C7A C8A 122.9(6) . .
C6A C7A H7A 118.5 . .
C8A C7A H7A 118.5 . .
C3A C8A C7A 118.4(5) . .
C3A C8A C9A 121.1(6) . .
C7A C8A C9A 120.5(6) . .
C1A C9A C10A 122.2(5) . .
C1A C9A C8A 122.0(5) . .
C10A C9A C8A 115.8(6) . .
C11A C10A C9A 177.3(7) . .
C10A C11A Si1A 169.0(6) . .
C2A C12A C12A 113.2(7) 2_765 2_765
C2A C12A S1A 134.2(4) 2_765 .
C12A C12A S1A 112.5(6) 2_765 .
C14C C13A C15C 108.9(6) . .
C14C C13A C16C 108.3(6) . .
C15C C13A C16C 107.9(6) . .
C16A C13A C14A 107.9(5) . .
C16A C13A C15A 107.4(5) . .
C14A C13A C15A 106.4(5) . .
C14C C13A C6A 115.8(12) . .
C16A C13A C6A 111.9(6) . .
C15C C13A C6A 109.3(10) . .
C16C C13A C6A 106.2(9) . .
C14A C13A C6A 110.1(7) . .
C15A C13A C6A 112.9(6) . .
C13A C14A H14A 109.5 . .
C13A C14A H14B 109.5 . .
H14A C14A H14B 109.5 . .
C13A C14A H14C 109.5 . .
H14A C14A H14C 109.5 . .
H14B C14A H14C 109.5 . .
C13A C15A H15A 109.5 . .
C13A C15A H15B 109.5 . .
H15A C15A H15B 109.5 . .
C13A C15A H15C 109.5 . .
H15A C15A H15C 109.5 . .
H15B C15A H15C 109.5 . .
C13A C16A H16A 109.5 . .
C13A C16A H16B 109.5 . .
H16A C16A H16B 109.5 . .
C13A C16A H16C 109.5 . .
H16A C16A H16C 109.5 . .
H16B C16A H16C 109.5 . .
C13A C14C H14D 109.5 . .
C13A C14C H14E 109.5 . .
H14D C14C H14E 109.5 . .
C13A C14C H14F 109.5 . .
H14D C14C H14F 109.5 . .
H14E C14C H14F 109.5 . .
C13A C15C H15D 109.5 . .
C13A C15C H15E 109.5 . .
H15D C15C H15E 109.5 . .
C13A C15C H15F 109.5 . .
H15D C15C H15F 109.5 . .
H15E C15C H15F 109.5 . .
C13A C16C H16D 109.5 . .
C13A C16C H16E 109.5 . .
H16D C16C H16E 109.5 . .
C13A C16C H16F 109.5 . .
H16D C16C H16F 109.5 . .
H16E C16C H16F 109.5 . .
C19A C17A C18A 110.1(6) . .
C19A C17A Si1A 110.5(5) . .
C18A C17A Si1A 111.6(6) . .
C19A C17A H17A 108.2 . .
C18A C17A H17A 108.2 . .
Si1A C17A H17A 108.2 . .
C17A C18A H18A 109.5 . .
C17A C18A H18B 109.5 . .
H18A C18A H18B 109.5 . .
C17A C18A H18C 109.5 . .
H18A C18A H18C 109.5 . .
H18B C18A H18C 109.5 . .
C17A C19A H19A 109.5 . .
C17A C19A H19B 109.5 . .
H19A C19A H19B 109.5 . .
C17A C19A H19C 109.5 . .
H19A C19A H19C 109.5 . .
H19B C19A H19C 109.5 . .
C22A C20A C21A 110.7(5) . .
C22A C20A Si1A 114.1(5) . .
C21A C20A Si1A 110.8(5) . .
C22A C20A H20A 107.0 . .
C21A C20A H20A 107.0 . .
Si1A C20A H20A 107.0 . .
C20A C21A H21A 109.5 . .
C20A C21A H21B 109.5 . .
H21A C21A H21B 109.5 . .
C20A C21A H21C 109.5 . .
H21A C21A H21C 109.5 . .
H21B C21A H21C 109.5 . .
C20A C22A H22A 109.5 . .
C20A C22A H22B 109.5 . .
H22A C22A H22B 109.5 . .
C20A C22A H22C 109.5 . .
H22A C22A H22C 109.5 . .
H22B C22A H22C 109.5 . .
C25A C23A C24A 112.8(8) . .
C25A C23A Si1A 113.5(6) . .
C24A C23A Si1A 113.6(6) . .
C25A C23A H23A 105.3 . .
C24A C23A H23A 105.3 . .
Si1A C23A H23A 105.3 . .
C23A C24A H24A 109.5 . .
C23A C24A H24B 109.5 . .
H24A C24A H24B 109.5 . .
C23A C24A H24C 109.5 . .
H24A C24A H24C 109.5 . .
H24B C24A H24C 109.5 . .
C23A C25A H25A 109.5 . .
C23A C25A H25B 109.5 . .
H25A C25A H25B 109.5 . .
C23A C25A H25C 109.5 . .
H25A C25A H25C 109.5 . .
H25B C25A H25C 109.5 . .
C12B S1B C1B 91.5(3) . .
C2B S2B C3B 102.9(3) . .
C11B Si1B C17B 107.6(3) . .
C11B Si1B C20B 107.4(3) . .
C17B Si1B C20B 113.7(3) . .
C11B Si1B C23B 107.0(3) . .
C17B Si1B C23B 109.9(3) . .
C20B Si1B C23B 110.9(3) . .
C9B C1B C2B 124.9(6) . .
C9B C1B S1B 123.1(5) . .
C2B C1B S1B 112.0(4) . .
C12B C2B C1B 111.5(5) 2_665 .
C12B C2B S2B 125.2(4) 2_665 .
C1B C2B S2B 123.3(4) . .
C4B C3B C8B 120.1(5) . .
C4B C3B S2B 115.8(5) . .
C8B C3B S2B 124.1(5) . .
C3B C4B C5B 121.2(6) . .
C3B C4B H4B 119.4 . .
C5B C4B H4B 119.4 . .
C6B C5B C4B 121.8(6) . .
C6B C5B H5B 119.1 . .
C4B C5B H5B 119.1 . .
C5B C6B C7B 116.1(5) . .
C5B C6B C13B 124.6(5) . .
C7B C6B C13B 119.2(5) . .
C6B C7B C8B 123.9(6) . .
C6B C7B H7B 118.0 . .
C8B C7B H7B 118.0 . .
C3B C8B C7B 116.8(5) . .
C3B C8B C9B 122.7(5) . .
C7B C8B C9B 120.6(6) . .
C1B C9B C8B 121.9(6) . .
C1B C9B C10B 117.6(6) . .
C8B C9B C10B 120.5(5) . .
C11B C10B C9B 177.3(6) . .
C10B C11B Si1B 176.4(6) . .
C2B C12B C12B 113.6(6) 2_665 2_665
C2B C12B S1B 135.0(5) 2_665 .
C12B C12B S1B 111.3(5) 2_665 .
C15B C13B C16B 110.7(5) . .
C15B C13B C6B 110.7(5) . .
C16B C13B C6B 109.0(5) . .
C15B C13B C14B 108.4(6) . .
C16B C13B C14B 107.6(5) . .
C6B C13B C14B 110.4(5) . .
C13B C14B H14G 109.5 . .
C13B C14B H14H 109.5 . .
H14G C14B H14H 109.5 . .
C13B C14B H14I 109.5 . .
H14G C14B H14I 109.5 . .
H14H C14B H14I 109.5 . .
C13B C15B H15G 109.5 . .
C13B C15B H15H 109.5 . .
H15G C15B H15H 109.5 . .
C13B C15B H15I 109.5 . .
H15G C15B H15I 109.5 . .
H15H C15B H15I 109.5 . .
C13B C16B H16G 109.5 . .
C13B C16B H16H 109.5 . .
H16G C16B H16H 109.5 . .
C13B C16B H16I 109.5 . .
H16G C16B H16I 109.5 . .
H16H C16B H16I 109.5 . .
C19B C17B C18B 108.5(5) . .
C19B C17B Si1B 115.9(5) . .
C18B C17B Si1B 110.6(5) . .
C19B C17B H17B 107.1 . .
C18B C17B H17B 107.1 . .
Si1B C17B H17B 107.1 . .
C17B C18B H18D 109.5 . .
C17B C18B H18E 109.5 . .
H18D C18B H18E 109.5 . .
C17B C18B H18F 109.5 . .
H18D C18B H18F 109.5 . .
H18E C18B H18F 109.5 . .
C17B C19B H19D 109.5 . .
C17B C19B H19E 109.5 . .
H19D C19B H19E 109.5 . .
C17B C19B H19F 109.5 . .
H19D C19B H19F 109.5 . .
H19E C19B H19F 109.5 . .
C21B C20B C22B 109.6(6) . .
C21B C20B Si1B 114.4(5) . .
C22B C20B Si1B 113.7(4) . .
C21B C20B H20B 106.2 . .
C22B C20B H20B 106.2 . .
Si1B C20B H20B 106.2 . .
C20B C21B H21D 109.5 . .
C20B C21B H21E 109.5 . .
H21D C21B H21E 109.5 . .
C20B C21B H21F 109.5 . .
H21D C21B H21F 109.5 . .
H21E C21B H21F 109.5 . .
C20B C22B H22D 109.5 . .
C20B C22B H22E 109.5 . .
H22D C22B H22E 109.5 . .
C20B C22B H22F 109.5 . .
H22D C22B H22F 109.5 . .
H22E C22B H22F 109.5 . .
C24B C23B C25B 110.0(5) . .
C24B C23B Si1B 111.7(5) . .
C25B C23B Si1B 113.5(4) . .
C24B C23B H23B 107.1 . .
C25B C23B H23B 107.1 . .
Si1B C23B H23B 107.1 . .
C23B C24B H24D 109.5 . .
C23B C24B H24E 109.5 . .
H24D C24B H24E 109.5 . .
C23B C24B H24F 109.5 . .
H24D C24B H24F 109.5 . .
H24E C24B H24F 109.5 . .
C23B C25B H25D 109.5 . .
C23B C25B H25E 109.5 . .
H25D C25B H25E 109.5 . .
C23B C25B H25F 109.5 . .
H25D C25B H25F 109.5 . .
H25E C25B H25F 109.5 . .

loop_
_geom_bond_atom_site_label_1
_geom_bond_atom_site_label_2
_geom_bond_distance
_geom_bond_site_symmetry_2
S1A C12A 1.720(6) .
S1A C1A 1.769(6) .
S2A C2A 1.739(5) .
S2A C3A 1.774(6) .
Si1A C11A 1.838(7) .
Si1A C17A 1.884(9) .
Si1A C23A 1.893(7) .
Si1A C20A 1.893(6) .
C1A C9A 1.339(9) .
C1A C2A 1.463(7) .
C2A C12A 1.355(9) 2_765
C3A C8A 1.379(9) .
C3A C4A 1.426(8) .
C4A C5A 1.376(11) .
C4A H4A 0.9500 .
C5A C6A 1.394(10) .
C5A H5A 0.9500 .
C6A C7A 1.396(9) .
C6A C13A 1.535(10) .
C7A C8A 1.405(10) .
C7A H7A 0.9500 .
C8A C9A 1.485(8) .
C9A C10A 1.436(8) .
C10A C11A 1.209(9) .
C12A C2A 1.355(9) 2_765
C12A C12A 1.430(10) 2_765
C13A C14C 1.520(8) .
C13A C16A 1.523(7) .
C13A C15C 1.523(8) .
C13A C16C 1.527(8) .
C13A C14A 1.528(7) .
C13A C15A 1.531(7) .
C14A H14A 0.9800 .
C14A H14B 0.9800 .
C14A H14C 0.9800 .
C15A H15A 0.9800 .
C15A H15B 0.9800 .
C15A H15C 0.9800 .
C16A H16A 0.9800 .
C16A H16B 0.9800 .
C16A H16C 0.9800 .
C14C H14D 0.9800 .
C14C H14E 0.9800 .
C14C H14F 0.9800 .
C15C H15D 0.9800 .
C15C H15E 0.9800 .
C15C H15F 0.9800 .
C16C H16D 0.9800 .
C16C H16E 0.9800 .
C16C H16F 0.9800 .
C17A C19A 1.534(9) .
C17A C18A 1.547(8) .
C17A H17A 1.0000 .
C18A H18A 0.9800 .
C18A H18B 0.9800 .
C18A H18C 0.9800 .
C19A H19A 0.9800 .
C19A H19B 0.9800 .
C19A H19C 0.9800 .
C20A C22A 1.542(11) .
C20A C21A 1.546(9) .
C20A H20A 1.0000 .
C21A H21A 0.9800 .
C21A H21B 0.9800 .
C21A H21C 0.9800 .
C22A H22A 0.9800 .
C22A H22B 0.9800 .
C22A H22C 0.9800 .
C23A C25A 1.507(12) .
C23A C24A 1.546(14) .
C23A H23A 1.0000 .
C24A H24A 0.9800 .
C24A H24B 0.9800 .
C24A H24C 0.9800 .
C25A H25A 0.9800 .
C25A H25B 0.9800 .
C25A H25C 0.9800 .
S1B C12B 1.733(5) .
S1B C1B 1.756(7) .
S2B C2B 1.711(5) .
S2B C3B 1.760(6) .
Si1B C11B 1.827(7) .
Si1B C17B 1.864(7) .
Si1B C20B 1.879(6) .
Si1B C23B 1.889(6) .
C1B C9B 1.379(8) .
C1B C2B 1.447(7) .
C2B C12B 1.386(8) 2_665
C3B C4B 1.367(10) .
C3B C8B 1.411(9) .
C4B C5B 1.393(8) .
C4B H4B 0.9500 .
C5B C6B 1.383(8) .
C5B H5B 0.9500 .
C6B C7B 1.398(9) .
C6B C13B 1.532(7) .
C7B C8B 1.413(8) .
C7B H7B 0.9500 .
C8B C9B 1.451(9) .
C9B C10B 1.451(8) .
C10B C11B 1.210(9) .
C12B C2B 1.386(8) 2_665
C12B C12B 1.453(13) 2_665
C13B C15B 1.513(8) .
C13B C16B 1.529(10) .
C13B C14B 1.549(10) .
C14B H14G 0.9800 .
C14B H14H 0.9800 .
C14B H14I 0.9800 .
C15B H15G 0.9800 .
C15B H15H 0.9800 .
C15B H15I 0.9800 .
C16B H16G 0.9800 .
C16B H16H 0.9800 .
C16B H16I 0.9800 .
C17B C19B 1.526(9) .
C17B C18B 1.537(8) .
C17B H17B 1.0000 .
C18B H18D 0.9800 .
C18B H18E 0.9800 .
C18B H18F 0.9800 .
C19B H19D 0.9800 .
C19B H19E 0.9800 .
C19B H19F 0.9800 .
C20B C21B 1.509(9) .
C20B C22B 1.540(10) .
C20B H20B 1.0000 .
C21B H21D 0.9800 .
C21B H21E 0.9800 .
C21B H21F 0.9800 .
C22B H22D 0.9800 .
C22B H22E 0.9800 .
C22B H22F 0.9800 .
C23B C24B 1.512(10) .
C23B C25B 1.552(10) .
C23B H23B 1.0000 .
C24B H24D 0.9800 .
C24B H24E 0.9800 .
C24B H24F 0.9800 .
C25B H25D 0.9800 .
C25B H25E 0.9800 .
C25B H25F 0.9800 .

loop_
_geom_torsion_atom_site_label_1
_geom_torsion_atom_site_label_2
_geom_torsion_atom_site_label_3
_geom_torsion_atom_site_label_4
_geom_torsion
_geom_torsion_site_symmetry_4
C12A S1A C1A C9A -179.9(6) .
C12A S1A C1A C2A 0.5(5) .
C9A C1A C2A C12A 179.4(6) 2_765
S1A C1A C2A C12A -1.0(7) 2_765
C9A C1A C2A S2A 2.1(9) .
S1A C1A C2A S2A -178.3(3) .
C3A S2A C2A C12A -178.5(6) 2_765
C3A S2A C2A C1A -1.5(5) .
C2A S2A C3A C8A -3.3(6) .
C2A S2A C3A C4A 178.9(5) .
C8A C3A C4A C5A -4.2(10) .
S2A C3A C4A C5A 173.7(5) .
C3A C4A C5A C6A -0.1(11) .
C4A C5A C6A C7A 4.4(12) .
C4A C5A C6A C13A -174.7(6) .
C5A C6A C7A C8A -4.7(11) .
C13A C6A C7A C8A 174.4(6) .
C4A C3A C8A C7A 3.9(10) .
S2A C3A C8A C7A -173.7(5) .
C4A C3A C8A C9A -174.7(6) .
S2A C3A C8A C9A 7.7(9) .
C6A C7A C8A C3A 0.6(11) .
C6A C7A C8A C9A 179.2(6) .
C2A C1A C9A C10A -176.6(6) .
S1A C1A C9A C10A 3.8(9) .
C2A C1A C9A C8A 2.1(10) .
S1A C1A C9A C8A -177.4(5) .
C3A C8A C9A C1A -7.1(10) .
C7A C8A C9A C1A 174.3(6) .
C3A C8A C9A C10A 171.7(6) .
C7A C8A C9A C10A -6.8(9) .
C17A Si1A C11A C10A -5(3) .
C23A Si1A C11A C10A 112(3) .
C20A Si1A C11A C10A -123(3) .
C1A S1A C12A C2A 179.2(7) 2_765
C1A S1A C12A C12A 0.0(7) 2_765
C5A C6A C13A C14C 114.6(12) .
C7A C6A C13A C14C -64.5(12) .
C5A C6A C13A C16A -60.0(10) .
C7A C6A C13A C16A 120.8(8) .
C5A C6A C13A C15C -121.9(11) .
C7A C6A C13A C15C 59.0(11) .
C5A C6A C13A C16C -5.7(12) .
C7A C6A C13A C16C 175.2(10) .
C5A C6A C13A C14A 60.0(9) .
C7A C6A C13A C14A -119.2(8) .
C5A C6A C13A C15A 178.7(8) .
C7A C6A C13A C15A -0.4(10) .
C11A Si1A C17A C19A -62.1(5) .
C23A Si1A C17A C19A -178.5(4) .
C20A Si1A C17A C19A 53.4(5) .
C11A Si1A C17A C18A 60.8(5) .
C23A Si1A C17A C18A -55.6(6) .
C20A Si1A C17A C18A 176.2(5) .
C11A Si1A C20A C22A -61.8(6) .
C17A Si1A C20A C22A -177.1(5) .
C23A Si1A C20A C22A 58.7(6) .
C11A Si1A C20A C21A 172.5(5) .
C17A Si1A C20A C21A 57.2(6) .
C23A Si1A C20A C21A -67.0(6) .
C11A Si1A C23A C25A -172.3(7) .
C17A Si1A C23A C25A -57.1(8) .
C20A Si1A C23A C25A 68.3(8) .
C11A Si1A C23A C24A 57.1(8) .
C17A Si1A C23A C24A 172.2(8) .
C20A Si1A C23A C24A -62.4(9) .
C12B S1B C1B C9B -177.9(5) .
C12B S1B C1B C2B 0.3(5) .
C9B C1B C2B C12B 179.6(6) 2_665
S1B C1B C2B C12B 1.4(6) 2_665
C9B C1B C2B S2B 2.0(9) .
S1B C1B C2B S2B -176.2(3) .
C3B S2B C2B C12B 177.7(5) 2_665
C3B S2B C2B C1B -5.1(6) .
C2B S2B C3B C4B -176.8(5) .
C2B S2B C3B C8B 3.4(6) .
C8B C3B C4B C5B -1.6(10) .
S2B C3B C4B C5B 178.6(5) .
C3B C4B C5B C6B 1.7(10) .
C4B C5B C6B C7B -1.6(9) .
C4B C5B C6B C13B -179.0(6) .
C5B C6B C7B C8B 1.5(9) .
C13B C6B C7B C8B 179.0(6) .
C4B C3B C8B C7B 1.3(9) .
S2B C3B C8B C7B -178.9(4) .
C4B C3B C8B C9B -178.2(6) .
S2B C3B C8B C9B 1.6(8) .
C6B C7B C8B C3B -1.3(9) .
C6B C7B C8B C9B 178.2(6) .
C2B C1B C9B C8B 4.1(9) .
S1B C1B C9B C8B -177.9(4) .
C2B C1B C9B C10B -174.6(5) .
S1B C1B C9B C10B 3.4(8) .
C3B C8B C9B C1B -5.9(9) .
C7B C8B C9B C1B 174.6(6) .
C3B C8B C9B C10B 172.7(5) .
C7B C8B C9B C10B -6.8(8) .
C1B S1B C12B C2B -177.8(7) 2_665
C1B S1B C12B C12B -1.9(6) 2_665
C5B C6B C13B C15B 124.1(7) .
C7B C6B C13B C15B -53.2(8) .
C5B C6B C13B C16B -114.0(7) .
C7B C6B C13B C16B 68.7(7) .
C5B C6B C13B C14B 4.0(9) .
C7B C6B C13B C14B -173.3(6) .
C11B Si1B C17B C19B 69.2(5) .
C20B Si1B C17B C19B -49.7(6) .
C23B Si1B C17B C19B -174.7(4) .
C11B Si1B C17B C18B -54.9(5) .
C20B Si1B C17B C18B -173.8(4) .
C23B Si1B C17B C18B 61.2(5) .
C11B Si1B C20B C21B -174.7(5) .
C17B Si1B C20B C21B -55.8(6) .
C23B Si1B C20B C21B 68.7(6) .
C11B Si1B C20B C22B -47.7(6) .
C17B Si1B C20B C22B 71.2(6) .
C23B Si1B C20B C22B -164.3(6) .
C11B Si1B C23B C24B -72.6(5) .
C17B Si1B C23B C24B 170.9(5) .
C20B Si1B C23B C24B 44.3(6) .
C11B Si1B C23B C25B 162.3(4) .
C17B Si1B C23B C25B 45.7(5) .
C20B Si1B C23B C25B -80.9(5) .
